data_7052377
loop_
_publ_author_name
'Mark W. Glenny'
'Marie Lacombe'
'Jason B. Love'
'Alexander J. Blake'
'Leonard F. Lindoy'
'Robert C. Luckay'
'Karsten Gloe'
'Bianca Antonioli'
'Claire Wilson'
'Martin Schr\"oder'

_publ_section_title
;
 Design and synthesis of heteroditopic aza-thioether macrocycles for
 metal extraction
;
_journal_issue 12
_journal_name_full 'New Journal of Chemistry'
_journal_page_first 1755
_journal_paper_doi 10.1039/b609180f
_journal_volume 30
_journal_year 2006
_chemical_formula_moiety 'C16 H22 N2 O2 S3'
_chemical_formula_sum 'C16 H22 N2 O2 S3'
_chemical_formula_weight 370.54
_chemical_name_systematic
; 
 ? 
;
_space_group_IT_number 2
_symmetry_cell_setting triclinic
_symmetry_space_group_name_Hall '-P 1'
_symmetry_space_group_name_H-M 'P -1'
_atom_sites_solution_hydrogens geom
_atom_sites_solution_primary direct
_atom_sites_solution_secondary difmap
_audit_creation_method SHELXL-97
_cell_angle_alpha 73.346(2)
_cell_angle_beta 81.158(2)
_cell_angle_gamma 86.034(2)
_cell_formula_units_Z 4
_cell_length_a 9.4753(10)
_cell_length_b 12.7836(13)
_cell_length_c 15.653(2)
_cell_measurement_reflns_used 1449
_cell_measurement_temperature 150(2)
_cell_measurement_theta_max 25.73
_cell_measurement_theta_min 2.40
_cell_volume 1794.3(3)
_computing_cell_refinement 'Bruker SAINT version 6.02a (Bruker, 2000)'
_computing_data_collection 'Bruker SMART version 5.054 (Bruker, 1998)'
_computing_data_reduction 'Bruker SAINT; Bruker SHELXTL (Bruker, 1997)'
_computing_molecular_graphics 'Bruker SHELXTL'
_computing_publication_material 'Bruker SHELXTL; PLATON (Spek, 2001)'
_computing_structure_refinement 'SHELXL-97 (Sheldrick, 1997)'
_computing_structure_solution 'SHELXS-97 (Sheldrick, 1990)'
_diffrn_ambient_temperature 150(2)
_diffrn_measured_fraction_theta_full 0.926
_diffrn_measured_fraction_theta_max 0.827
_diffrn_measurement_device_type 'Bruker SMART1000 CCD area detector'
_diffrn_measurement_method omega
_diffrn_radiation_monochromator graphite
_diffrn_radiation_source 'sealed tube'
_diffrn_radiation_type MoK\a
_diffrn_radiation_wavelength 0.71073
_diffrn_reflns_av_R_equivalents 0.041
_diffrn_reflns_av_sigmaI/netI 0.166
_diffrn_reflns_limit_h_max 11
_diffrn_reflns_limit_h_min -12
_diffrn_reflns_limit_k_max 17
_diffrn_reflns_limit_k_min -16
_diffrn_reflns_limit_l_max 16
_diffrn_reflns_limit_l_min -21
_diffrn_reflns_number 10218
_diffrn_reflns_theta_full 27.50
_diffrn_reflns_theta_max 28.90
_diffrn_reflns_theta_min 1.66
_diffrn_standards_decay_% 0
_exptl_absorpt_coefficient_mu 0.423
_exptl_absorpt_correction_T_max 0.970
_exptl_absorpt_correction_T_min 0.806
_exptl_absorpt_correction_type multi-scan
_exptl_absorpt_process_details 'SADABS (Sheldrick, 1996)'
_exptl_crystal_colour colourless
_exptl_crystal_density_diffrn 1.372
_exptl_crystal_density_method 'not measured'
_exptl_crystal_description plate
_exptl_crystal_F_000 784
_exptl_crystal_size_max 0.14
_exptl_crystal_size_mid 0.08
_exptl_crystal_size_min 0.03
_refine_diff_density_max 0.48
_refine_diff_density_min -0.36
_refine_diff_density_rms 0.08
_refine_ls_extinction_method none
_refine_ls_goodness_of_fit_ref 0.817
_refine_ls_hydrogen_treatment constr
_refine_ls_matrix_type full
_refine_ls_number_parameters 415
_refine_ls_number_reflns 7809
_refine_ls_number_restraints 0
_refine_ls_restrained_S_all 0.817
_refine_ls_R_factor_all 0.131
_refine_ls_R_factor_gt 0.0542
_refine_ls_shift/su_max 0.001
_refine_ls_shift/su_mean 0.000
_refine_ls_structure_factor_coef Fsqd
_refine_ls_weighting_details 'calc w=1/[\s^2^(Fo^2^)+(0.0267P)^2^] where P=(Fo^2^+2Fc^2^)/3'
_refine_ls_weighting_scheme calc
_refine_ls_wR_factor_gt 0.0878
_refine_ls_wR_factor_ref 0.105
_reflns_number_gt 3814
_reflns_number_total 7810
_reflns_threshold_expression I>2sigma(I)
_cod_data_source_file b609180f.txt
_cod_data_source_block (1)
_cod_depositor_comments
;
The following automatic conversions were performed:
'_symmetry_cell_setting' value 'Triclinic' changed to 'triclinic'
according to '/home/saulius/struct/CIF-dictionaries/cif_core.dic'
dictionary named 'cif_core.dic' version 2.4.1 from 2010-06-29.

Automatic conversion script
Id: cif_fix_enum 1527 2010-12-29 10:47:43Z saulius 
;
_cod_original_cell_volume 1794.3(5)
_cod_database_code 7052377

loop_
_symmetry_equiv_pos_as_xyz
'x, y, z'
'-x, -y, -z'

loop_
_atom_site_label
_atom_site_type_symbol
_atom_site_fract_x
_atom_site_fract_y
_atom_site_fract_z
_atom_site_U_iso_or_equiv
_atom_site_adp_type
_atom_site_occupancy
_atom_site_symmetry_multiplicity
_atom_site_calc_flag
_atom_site_refinement_flags
_atom_site_disorder_assembly
_atom_site_disorder_group
S1 S 0.14422(11) 0.68018(8) 1.28928(6) 0.0273(3) Uani 1 1 d . . .
O1 O 0.1343(3) 0.6635(2) 0.99121(15) 0.0245(6) Uani 1 1 d . . .
N1 N 0.1709(3) 0.8247(2) 1.01679(18) 0.0181(7) Uani 1 1 d . . .
C1 C 0.1046(4) 0.7818(3) 1.1110(2) 0.0216(9) Uani 1 1 d . . .
H1A H 0.0202 0.7393 1.1128 0.026 Uiso 1 1 calc R . .
H1B H 0.0712 0.8437 1.1358 0.026 Uiso 1 1 calc R . .
O2 O 0.0953(2) 0.9575(2) 0.83502(15) 0.0224(6) Uani 1 1 d . . .
N2 N 0.2307(3) 0.7991(2) 0.87170(18) 0.0198(7) Uani 1 1 d . . .
H2A H 0.3041 0.7634 0.8505 0.024 Uiso 1 1 calc R . .
S2 S 0.27570(11) 1.00383(8) 1.30123(6) 0.0271(3) Uani 1 1 d . . .
C2 C 0.2077(4) 0.7091(3) 1.1698(2) 0.0250(9) Uani 1 1 d . . .
H2B H 0.3008 0.7452 1.1569 0.030 Uiso 1 1 calc R . .
H2C H 0.2235 0.6393 1.1538 0.030 Uiso 1 1 calc R . .
S3 S 0.30329(11) 1.12906(8) 1.00272(6) 0.0251(2) Uani 1 1 d . . .
C3 C 0.1374(4) 0.8148(3) 1.3077(2) 0.0260(9) Uani 1 1 d . . .
H3A H 0.0798 0.8650 1.2647 0.031 Uiso 1 1 calc R . .
H3B H 0.0882 0.8097 1.3693 0.031 Uiso 1 1 calc R . .
C4 C 0.2838(4) 0.8633(3) 1.2967(2) 0.0264(9) Uani 1 1 d . . .
H4A H 0.3379 0.8596 1.2383 0.032 Uiso 1 1 calc R . .
H4B H 0.3369 0.8183 1.3449 0.032 Uiso 1 1 calc R . .
C5 C 0.2323(4) 1.0750(3) 1.1895(2) 0.0241(9) Uani 1 1 d . . .
H5A H 0.1517 1.0383 1.1776 0.029 Uiso 1 1 calc R . .
H5B H 0.2002 1.1506 1.1884 0.029 Uiso 1 1 calc R . .
C6 C 0.3563(4) 1.0789(3) 1.1145(2) 0.0213(9) Uani 1 1 d . . .
H6A H 0.3995 1.0046 1.1218 0.026 Uiso 1 1 calc R . .
H6B H 0.4302 1.1268 1.1200 0.026 Uiso 1 1 calc R . .
C7 C 0.1845(4) 1.0242(3) 1.0026(2) 0.0199(9) Uani 1 1 d . . .
H7A H 0.1145 1.0095 1.0582 0.024 Uiso 1 1 calc R . .
H7B H 0.1309 1.0509 0.9506 0.024 Uiso 1 1 calc R . .
C8 C 0.2646(4) 0.9186(3) 0.9971(2) 0.0194(9) Uani 1 1 d . . .
H8A H 0.3185 0.9296 0.9359 0.023 Uiso 1 1 calc R . .
H8B H 0.3348 0.9013 1.0403 0.023 Uiso 1 1 calc R . .
C9 C 0.1752(4) 0.7588(3) 0.9642(2) 0.0188(8) Uani 1 1 d . . .
C10 C 0.1782(4) 0.8900(3) 0.8124(2) 0.0191(8) Uani 1 1 d . . .
C11 C 0.2326(4) 0.8964(3) 0.7162(2) 0.0176(8) Uani 1 1 d . . .
C12 C 0.3759(4) 0.8764(3) 0.6890(2) 0.0215(9) Uani 1 1 d . . .
H12A H 0.4414 0.8589 0.7316 0.026 Uiso 1 1 calc R . .
C13 C 0.4236(4) 0.8820(3) 0.5993(2) 0.0305(10) Uani 1 1 d . . .
H13A H 0.5217 0.8688 0.5805 0.037 Uiso 1 1 calc R . .
C14 C 0.3282(5) 0.9068(4) 0.5376(3) 0.0374(11) Uani 1 1 d . . .
H14A H 0.3608 0.9097 0.4764 0.045 Uiso 1 1 calc R . .
C15 C 0.1860(5) 0.9274(4) 0.5641(3) 0.0416(12) Uani 1 1 d . . .
H15A H 0.1210 0.9446 0.5212 0.050 Uiso 1 1 calc R . .
C16 C 0.1374(4) 0.9232(3) 0.6534(2) 0.0301(10) Uani 1 1 d . . .
H16A H 0.0396 0.9385 0.6715 0.036 Uiso 1 1 calc R . .
S1' S 0.25428(12) 0.61081(9) 0.50475(6) 0.0321(3) Uani 1 1 d . . .
O1' O 0.3147(3) 0.6376(2) 0.78928(15) 0.0245(6) Uani 1 1 d . . .
N1' N 0.3258(3) 0.4721(2) 0.76707(18) 0.0197(7) Uani 1 1 d . . .
C1' C 0.3560(4) 0.5244(3) 0.6699(2) 0.0232(9) Uani 1 1 d . . .
H1'A H 0.4029 0.4699 0.6401 0.028 Uiso 1 1 calc R . .
H1'B H 0.4239 0.5837 0.6592 0.028 Uiso 1 1 calc R . .
O2' O 0.4534(3) 0.3691(2) 0.94310(15) 0.0262(6) Uani 1 1 d . . .
N2' N 0.2690(3) 0.4949(2) 0.91400(18) 0.0188(7) Uani 1 1 d . . .
H2'A H 0.1903 0.5211 0.9391 0.023 Uiso 1 1 calc R . .
S2' S 0.23104(12) 0.26611(9) 0.49646(7) 0.0360(3) Uani 1 1 d . . .
C2' C 0.2240(4) 0.5715(3) 0.6269(2) 0.0273(10) Uani 1 1 d . . .
H2'B H 0.1888 0.6363 0.6473 0.033 Uiso 1 1 calc R . .
H2'C H 0.1482 0.5166 0.6483 0.033 Uiso 1 1 calc R . .
S3' S 0.33114(10) 0.14894(8) 0.77791(6) 0.0232(2) Uani 1 1 d . . .
C3' C 0.2982(4) 0.4812(3) 0.4802(2) 0.0279(10) Uani 1 1 d . . .
H3'A H 0.3283 0.4953 0.4146 0.033 Uiso 1 1 calc R . .
H3'B H 0.3806 0.4469 0.5109 0.033 Uiso 1 1 calc R . .
C4' C 0.1778(4) 0.4014(3) 0.5086(2) 0.0296(10) Uani 1 1 d . . .
H4'A H 0.1003 0.4312 0.4719 0.035 Uiso 1 1 calc R . .
H4'B H 0.1390 0.3944 0.5723 0.035 Uiso 1 1 calc R . .
C5' C 0.3319(4) 0.2138(3) 0.5900(2) 0.0275(10) Uani 1 1 d . . .
H5'A H 0.3868 0.1474 0.5828 0.033 Uiso 1 1 calc R . .
H5'B H 0.4011 0.2690 0.5886 0.033 Uiso 1 1 calc R . .
C6' C 0.2371(4) 0.1861(3) 0.6810(2) 0.0225(9) Uani 1 1 d . . .
H6'A H 0.1761 0.1248 0.6844 0.027 Uiso 1 1 calc R . .
H6'B H 0.1733 0.2499 0.6842 0.027 Uiso 1 1 calc R . .
C7' C 0.3975(4) 0.2789(3) 0.7758(2) 0.0212(9) Uani 1 1 d . . .
H7'A H 0.4622 0.2671 0.8219 0.025 Uiso 1 1 calc R . .
H7'B H 0.4537 0.3110 0.7162 0.025 Uiso 1 1 calc R . .
C8' C 0.2781(4) 0.3587(3) 0.7935(2) 0.0194(9) Uani 1 1 d . . .
H8'A H 0.1996 0.3544 0.7596 0.023 Uiso 1 1 calc R . .
H8'B H 0.2399 0.3373 0.8584 0.023 Uiso 1 1 calc R . .
C9' C 0.3055(4) 0.5382(3) 0.8204(2) 0.0191(8) Uani 1 1 d . . .
C10' C 0.3456(4) 0.4143(3) 0.9711(2) 0.0203(9) Uani 1 1 d . . .
C11' C 0.2865(4) 0.3924(3) 1.0677(2) 0.0221(9) Uani 1 1 d . . .
C12' C 0.1396(4) 0.3972(3) 1.0956(2) 0.0279(10) Uani 1 1 d . . .
H12B H 0.0755 0.4173 1.0521 0.033 Uiso 1 1 calc R . .
C13' C 0.0871(4) 0.3725(3) 1.1866(3) 0.0359(11) Uani 1 1 d . . .
H13B H -0.0130 0.3735 1.2057 0.043 Uiso 1 1 calc R . .
C14' C 0.1810(5) 0.3466(3) 1.2494(3) 0.0381(11) Uani 1 1 d . . .
H14B H 0.1451 0.3318 1.3117 0.046 Uiso 1 1 calc R . .
C15' C 0.3259(4) 0.3418(3) 1.2228(2) 0.0310(10) Uani 1 1 d . . .
H15B H 0.3898 0.3245 1.2664 0.037 Uiso 1 1 calc R . .
C16' C 0.3785(4) 0.3624(3) 1.1319(2) 0.0255(9) Uani 1 1 d . . .
H16B H 0.4783 0.3559 1.1136 0.031 Uiso 1 1 calc R . .

loop_
_atom_site_aniso_label
_atom_site_aniso_U_11
_atom_site_aniso_U_22
_atom_site_aniso_U_33
_atom_site_aniso_U_23
_atom_site_aniso_U_13
_atom_site_aniso_U_12
S1 0.0352(7) 0.0246(6) 0.0192(5) -0.0020(4) -0.0032(4) -0.0004(5)
O1 0.0329(17) 0.0176(16) 0.0232(15) -0.0061(12) -0.0019(12) -0.0046(12)
N1 0.0193(18) 0.0194(18) 0.0165(16) -0.0062(14) 0.0013(13) -0.0088(14)
C1 0.022(2) 0.024(2) 0.018(2) -0.0053(17) 0.0005(16) -0.0028(18)
O2 0.0226(15) 0.0212(15) 0.0245(14) -0.0092(12) -0.0035(11) 0.0045(12)
N2 0.0175(18) 0.0215(18) 0.0182(17) -0.0036(14) -0.0009(13) 0.0035(14)
S2 0.0279(6) 0.0319(7) 0.0236(6) -0.0094(5) -0.0075(4) -0.0005(5)
C2 0.027(2) 0.027(2) 0.021(2) -0.0069(18) -0.0021(17) 0.0027(18)
S3 0.0315(6) 0.0205(6) 0.0236(5) -0.0049(5) -0.0042(4) -0.0065(5)
C3 0.028(2) 0.031(2) 0.019(2) -0.0092(18) -0.0032(17) 0.0019(19)
C4 0.023(2) 0.029(2) 0.026(2) -0.0051(19) -0.0058(17) 0.0021(18)
C5 0.025(2) 0.024(2) 0.023(2) -0.0033(18) -0.0075(17) 0.0005(18)
C6 0.024(2) 0.021(2) 0.020(2) -0.0067(17) -0.0042(16) -0.0041(17)
C7 0.021(2) 0.020(2) 0.020(2) -0.0048(17) -0.0059(16) -0.0022(17)
C8 0.015(2) 0.021(2) 0.021(2) -0.0052(17) 0.0013(16) -0.0057(17)
C9 0.017(2) 0.023(2) 0.017(2) -0.0055(17) -0.0053(16) 0.0014(17)
C10 0.014(2) 0.020(2) 0.026(2) -0.0088(18) -0.0049(16) -0.0057(17)
C11 0.022(2) 0.014(2) 0.0165(19) -0.0047(16) -0.0008(16) -0.0009(16)
C12 0.023(2) 0.019(2) 0.020(2) -0.0005(17) -0.0037(17) -0.0030(17)
C13 0.025(2) 0.033(3) 0.029(2) -0.008(2) 0.0044(19) 0.0039(19)
C14 0.039(3) 0.050(3) 0.021(2) -0.008(2) -0.003(2) 0.010(2)
C15 0.043(3) 0.058(3) 0.031(3) -0.020(2) -0.019(2) 0.011(2)
C16 0.026(2) 0.035(3) 0.033(2) -0.014(2) -0.0090(19) 0.008(2)
S1' 0.0433(7) 0.0286(6) 0.0213(6) -0.0020(5) -0.0068(5) 0.0041(5)
O1' 0.0358(17) 0.0147(15) 0.0215(14) -0.0039(12) -0.0022(12) 0.0000(12)
N1' 0.0270(19) 0.0138(18) 0.0170(17) -0.0036(14) 0.0010(14) -0.0034(14)
C1' 0.027(2) 0.023(2) 0.019(2) -0.0058(18) -0.0027(17) 0.0022(18)
O2' 0.0226(16) 0.0292(17) 0.0271(15) -0.0079(13) -0.0055(12) 0.0014(13)
N2' 0.0173(18) 0.0206(18) 0.0170(17) -0.0039(14) -0.0015(13) 0.0018(14)
S2' 0.0481(8) 0.0355(7) 0.0283(6) -0.0134(5) -0.0135(5) 0.0088(6)
C2' 0.034(3) 0.031(3) 0.018(2) -0.0090(18) -0.0034(18) 0.0050(19)
S3' 0.0277(6) 0.0168(5) 0.0250(5) -0.0042(4) -0.0066(4) 0.0001(4)
C3' 0.027(2) 0.036(3) 0.019(2) -0.0060(19) -0.0056(17) 0.006(2)
C4' 0.027(2) 0.032(3) 0.027(2) -0.006(2) -0.0076(18) 0.011(2)
C5' 0.030(2) 0.028(2) 0.023(2) -0.0055(18) -0.0058(18) 0.0074(19)
C6' 0.030(2) 0.017(2) 0.023(2) -0.0084(17) -0.0060(17) 0.0018(17)
C7' 0.025(2) 0.016(2) 0.024(2) -0.0076(17) -0.0053(17) -0.0030(17)
C8' 0.021(2) 0.020(2) 0.019(2) -0.0082(17) -0.0050(16) 0.0008(17)
C9' 0.014(2) 0.020(2) 0.023(2) -0.0058(18) -0.0030(16) 0.0007(17)
C10' 0.022(2) 0.019(2) 0.025(2) -0.0117(18) -0.0045(17) -0.0058(18)
C11' 0.024(2) 0.019(2) 0.023(2) -0.0056(18) -0.0019(17) -0.0012(17)
C12' 0.028(2) 0.029(3) 0.027(2) -0.0070(19) -0.0095(18) 0.0039(19)
C13' 0.023(3) 0.047(3) 0.034(3) -0.008(2) 0.001(2) 0.004(2)
C14' 0.049(3) 0.043(3) 0.019(2) -0.005(2) -0.005(2) 0.001(2)
C15' 0.032(3) 0.037(3) 0.026(2) -0.006(2) -0.0152(19) 0.001(2)
C16' 0.022(2) 0.027(2) 0.030(2) -0.0097(19) -0.0090(18) 0.0014(18)

loop_
_atom_type_symbol
_atom_type_description
_atom_type_scat_dispersion_real
_atom_type_scat_dispersion_imag
_atom_type_scat_source
C C 0.0033 0.0016 'International Tables Vol C Tables 4.2.6.8 and 6.1.1.4'
H H 0.0000 0.0000 'International Tables Vol C Tables 4.2.6.8 and 6.1.1.4'
N N 0.0061 0.0033 'International Tables Vol C Tables 4.2.6.8 and 6.1.1.4'
O O 0.0106 0.0060 'International Tables Vol C Tables 4.2.6.8 and 6.1.1.4'
S S 0.1246 0.1234 'International Tables Vol C Tables 4.2.6.8 and 6.1.1.4'

loop_
_geom_angle_atom_site_label_1
_geom_angle_atom_site_label_2
_geom_angle_atom_site_label_3
_geom_angle
_geom_angle_site_symmetry_1
_geom_angle_site_symmetry_3
_geom_angle_publ_flag
N1 C1 C2 112.3(3) . . ?
N1 C8 C7 113.6(3) . . ?
N1 C9 N2 118.5(3) . . ?
N2 C10 C11 112.6(3) . . ?
O1 C9 N1 123.9(3) . . ?
O1 C9 N2 117.5(3) . . ?
O2 C10 N2 124.3(3) . . ?
O2 C10 C11 123.1(3) . . ?
C1 N1 C8 116.5(3) . . y
C1 N1 C9 116.7(3) . . y
C9 N1 C8 123.8(3) . . y
C10 N2 C9 125.0(3) . . y
C2 S1 C3 102.61(17) . . y
C4 S2 C5 100.83(17) . . y
C7 S3 C6 101.94(16) . . y
C1 C2 S1 113.2(2) . . ?
C3 C4 S2 113.5(3) . . ?
C4 C3 S1 113.8(3) . . ?
C5 C6 S3 113.0(3) . . ?
C6 C5 S2 113.8(3) . . ?
C8 C7 S3 112.2(2) . . ?
C11 C12 C13 120.0(3) . . ?
C12 C11 C10 121.1(3) . . ?
C12 C11 C16 119.9(3) . . ?
C14 C13 C12 120.0(4) . . ?
C14 C15 C16 120.2(4) . . ?
C15 C14 C13 120.3(4) . . ?
C15 C16 C11 119.6(4) . . ?
C16 C11 C10 119.0(3) . . ?
N1' C1' C2' 113.6(3) . . ?
N1' C8' C7' 112.6(3) . . ?
N1' C9' N2' 120.2(3) . . ?
N2' C10' C11' 113.6(3) . . ?
O1' C9' N1' 121.2(3) . . ?
O1' C9' N2' 118.6(3) . . ?
O2' C10' N2' 122.4(3) . . ?
O2' C10' C11' 124.0(4) . . ?
C1' N1' C8' 115.8(3) . . y
C1' N1' C9' 116.7(3) . . y
C9' N1' C8' 124.7(3) . . y
C10' N2' C9' 126.4(3) . . y
C2' S1' C3' 102.57(18) . . y
C4' S2' C5' 100.81(18) . . y
C7' S3' C6' 101.86(17) . . y
C1' C2' S1' 113.8(2) . . ?
C3' C4' S2' 113.8(3) . . ?
C4' C3' S1' 114.7(3) . . ?
C5' C6' S3' 115.3(2) . . ?
C6' C5' S2' 112.8(2) . . ?
C8' C7' S3' 112.4(2) . . ?
C11' C12' C13' 120.1(4) . . ?
C12' C11' C10' 121.4(3) . . ?
C12' C11' C16' 119.2(3) . . ?
C16' C11' C10' 119.3(3) . . ?
C14' C13' C12' 119.7(4) . . ?
C14' C15' C16' 119.7(4) . . ?
C15' C14' C13' 120.7(4) . . ?
C15' C16' C11' 120.5(4) . . ?

loop_
_geom_bond_atom_site_label_1
_geom_bond_atom_site_label_2
_geom_bond_distance
_geom_bond_site_symmetry_2
_geom_bond_publ_flag
N1 C1 1.473(4) . y
N1 C8 1.475(4) . y
N1 C9 1.331(4) . y
N2 C9 1.420(4) . y
N2 C10 1.379(4) . y
O1 C9 1.239(4) . y
O2 C10 1.217(4) . y
S1 C2 1.812(3) . y
S1 C3 1.821(4) . y
S2 C4 1.814(4) . y
S2 C5 1.820(3) . y
S3 C6 1.819(3) . y
S3 C7 1.810(3) . y
C1 C2 1.526(5) . ?
C3 C4 1.524(5) . ?
C5 C6 1.520(4) . ?
C7 C8 1.520(5) . ?
C10 C11 1.496(4) . ?
C11 C12 1.388(5) . ?
C11 C16 1.391(5) . ?
C12 C13 1.390(5) . ?
C13 C14 1.380(5) . ?
C14 C15 1.378(5) . ?
C15 C16 1.390(5) . ?
N1' C1' 1.467(4) . y
N1' C8' 1.472(4) . y
N1' C9' 1.335(4) . y
N2' C10' 1.399(5) . y
N2' C9' 1.406(4) . y
O1' C9' 1.228(4) . y
O2' C10' 1.222(4) . y
S1' C2' 1.815(3) . y
S1' C3' 1.812(4) . y
S2' C4' 1.821(4) . y
S2' C5' 1.812(4) . y
S3' C6' 1.807(4) . y
S3' C7' 1.806(3) . y
C1' C2' 1.517(5) . ?
C3' C4' 1.512(5) . ?
C5' C6' 1.524(4) . ?
C7' C8' 1.518(5) . ?
C10' C11' 1.482(5) . ?
C11' C16' 1.386(5) . ?
C11' C12' 1.396(5) . ?
C12' C13' 1.387(5) . ?
C13' C14' 1.382(5) . ?
C14' C15' 1.374(5) . ?
C15' C16' 1.388(5) . ?

loop_
_geom_hbond_atom_site_label_D
_geom_hbond_atom_site_label_H
_geom_hbond_atom_site_label_A
_geom_hbond_distance_DH
_geom_hbond_distance_HA
_geom_hbond_distance_DA
_geom_hbond_angle_DHA
_geom_hbond_site_symmetry_A
N2 H2A O1' 0.88 2.08 2.746(4) 131 .
N2' H2'A O1 0.88 2.20 2.893(4) 135 .

loop_
_geom_torsion_atom_site_label_1
_geom_torsion_atom_site_label_2
_geom_torsion_atom_site_label_3
_geom_torsion_atom_site_label_4
_geom_torsion
_geom_torsion_site_symmetry_1
_geom_torsion_site_symmetry_2
_geom_torsion_site_symmetry_3
_geom_torsion_site_symmetry_4
_geom_torsion_publ_flag
C1 N1 C8 C7 -70.7(4) . . . . y
C1 N1 C9 O1 -3.9(5) . . . . ?
C1 N1 C9 N2 176.4(3) . . . . ?
C2 S1 C3 C4 -68.0(3) . . . . y
C3 S1 C2 C1 -63.7(3) . . . . y
C4 S2 C5 C6 -73.1(3) . . . . y
C5 S2 C4 C3 -77.0(3) . . . . y
C6 S3 C7 C8 -72.1(3) . . . . y
C7 S3 C6 C5 -64.4(3) . . . . y
C8 N1 C1 C2 -79.1(4) . . . . y
C8 N1 C9 O1 155.7(3) . . . . ?
C8 N1 C9 N2 -23.9(5) . . . . ?
C9 N1 C1 C2 82.1(4) . . . . ?
C9 N1 C8 C7 129.7(4) . . . . ?
C9 N2 C10 O2 13.6(5) . . . . ?
C9 N2 C10 C11 -165.5(3) . . . . ?
C10 N2 C9 N1 -58.0(5) . . . . ?
C10 N2 C9 O1 122.3(4) . . . . ?
C10 C11 C12 C13 179.5(3) . . . . ?
C10 C11 C16 C15 -178.8(3) . . . . ?
C11 C12 C13 C14 -0.4(6) . . . . ?
C12 C11 C16 C15 1.4(6) . . . . ?
C12 C13 C14 C15 0.8(7) . . . . ?
C13 C14 C15 C16 -0.1(7) . . . . ?
C14 C15 C16 C11 -1.0(6) . . . . ?
C16 C11 C12 C13 -0.7(5) . . . . ?
N1 C1 C2 S1 166.9(2) . . . . y
N2 C10 C11 C12 -44.8(5) . . . . ?
N2 C10 C11 C16 135.3(3) . . . . ?
O2 C10 C11 C12 136.0(4) . . . . ?
O2 C10 C11 C16 -43.8(5) . . . . ?
S1 C3 C4 S2 172.71(18) . . . . y
S2 C5 C6 S3 170.10(19) . . . . y
S3 C7 C8 N1 167.3(2) . . . . y
C1' N1' C8' C7' 71.6(4) . . . . y
C1' N1' C9' O1' -1.5(5) . . . . ?
C1' N1' C9' N2' 176.9(3) . . . . ?
C2' S1' C3' C4' 65.2(3) . . . . y
C3' S1' C2' C1' 64.5(3) . . . . y
C4' S2' C5' C6' 72.3(3) . . . . y
C5' S2' C4' C3' 73.8(3) . . . . y
C6' S3' C7' C8' 66.1(3) . . . . y
C7' S3' C6' C5' 72.4(3) . . . . y
C8' N1' C1' C2' 82.8(4) . . . . y
C8' N1' C9' O1' -161.7(3) . . . . ?
C8' N1' C9' N2' 16.7(5) . . . . ?
C9' N1' C1' C2' -79.1(4) . . . . ?
C9' N1' C8' C7' -128.0(4) . . . . ?
C9' N2' C10' O2' -2.9(6) . . . . ?
C9' N2' C10' C11' 175.1(3) . . . . ?
C10' N2' C9' N1' 55.8(5) . . . . ?
C10' N2' C9' O1' -125.8(4) . . . . ?
C10' C11' C12' C13' 177.7(3) . . . . ?
C10' C11' C16' C15' 179.8(3) . . . . ?
C11' C12' C13' C14' 2.0(6) . . . . ?
C12' C13' C14' C15' -1.9(7) . . . . ?
C12' C11' C16' C15' -2.7(6) . . . . ?
C13' C14' C15' C16' -0.5(6) . . . . ?
C14' C15' C16' C11' 2.9(6) . . . . ?
C16' C11' C12' C13' 0.3(6) . . . . ?
N1' C1' C2' S1' -168.1(2) . . . . y
N2' C10' C11' C12' 35.4(5) . . . . ?
N2' C10' C11' C16' -147.2(3) . . . . ?
O2' C10' C11' C12' -146.6(4) . . . . ?
O2' C10' C11' C16' 30.8(5) . . . . ?
S1' C3' C4' S2' -172.56(19) . . . . y
S2' C5' C6' S3' -172.95(19) . . . . y
S3' C7' C8' N1' -163.8(2) . . . . y
